data_7705593
loop_
_publ_author_name
'Bernd, Marco A.'
'Bauer, Elisabeth B.'
'Oberkofler, Jens'
'Bauer, Andreas'
'Reich, Robert M.'
'K\"uhn, Fritz E'

_publ_section_title
;
 Macrocyclic NHC complexes of group 10 elements with enlarged aromaticity
 for biological studies.
;
_journal_issue 40
_journal_name_full 'Dalton transactions (Cambridge, England : 2003)'
_journal_page_first 14106
_journal_page_last 14114
_journal_paper_doi 10.1039/d0dt02598d
_journal_volume 49
_journal_year 2020
_chemical_compound_source 'see text'
_chemical_formula_moiety 'C32 H24 N8 Pt, 2(C F3 O3 S)'
_chemical_formula_sum 'C34 H24 F6 N8 O6 Pt S2'
_chemical_formula_weight 1013.81
_space_group_IT_number 2
_space_group_name_Hall '-P 1'
_space_group_name_H-M_alt 'P -1'
_symmetry_cell_setting triclinic
_symmetry_Int_Tables_number 2
_symmetry_space_group_name_Hall '-P 1'
_symmetry_space_group_name_H-M 'P -1'
_atom_sites_solution_hydrogens geom
_audit_update_record
;
2020-07-22 deposited with the CCDC.	2020-09-03 downloaded from the CCDC.
;
_cell_angle_alpha 107.288(3)
_cell_angle_beta 109.258(3)
_cell_angle_gamma 93.842(3)
_cell_formula_units_Z 2
_cell_length_a 11.3026(9)
_cell_length_b 11.4231(8)
_cell_length_c 16.8559(11)
_cell_measurement_reflns_used 9777
_cell_measurement_temperature 100
_cell_measurement_theta_max 29.1125
_cell_measurement_theta_min 2.6246
_cell_volume 1928.5(2)
_computing_cell_refinement 'SAINT (Bruker, 2017)'
_computing_data_collection 'APEX III Control Software (Bruker, 2016)'
_computing_data_reduction 'SAINT (Bruker, 2017)'
_computing_molecular_graphics 'PLATON (Spek, 2011)'
_computing_publication_material 'PLATON (Spek, 2011), enCIFer (Allen, 2014)'
_computing_structure_refinement 'SHELXL2014 (Sheldrick, 2014), SHELXLE (Huebschle, 2011)'
_computing_structure_solution 'SHELXT (Sheldrick, 2015)'
_diffrn_ambient_temperature 100
_diffrn_detector ' CMOS plate '
_diffrn_detector_area_resol_mean 16
_diffrn_measured_fraction_theta_full 0.990
_diffrn_measured_fraction_theta_max 0.990
_diffrn_measurement_device ' \k-geometry diffractometer '
_diffrn_measurement_device_type ' Bruker Photon CMOS '
_diffrn_measurement_method ' phi- and omega-rotation '
_diffrn_radiation_monochromator 'Helios optic'
_diffrn_radiation_probe x-ray
_diffrn_radiation_source 'IMS microsource'
_diffrn_radiation_type MoK\a
_diffrn_radiation_wavelength 0.71073
_diffrn_reflns_av_R_equivalents 0.0619
_diffrn_reflns_av_unetI/netI 0.0316
_diffrn_reflns_limit_h_max 13
_diffrn_reflns_limit_h_min -13
_diffrn_reflns_limit_k_max 13
_diffrn_reflns_limit_k_min -13
_diffrn_reflns_limit_l_max 19
_diffrn_reflns_limit_l_min -20
_diffrn_reflns_number 67689
_diffrn_reflns_reduction_process
;
;
_diffrn_reflns_theta_full 25.03
_diffrn_reflns_theta_max 25.03
_diffrn_reflns_theta_min 2.45
_exptl_absorpt_coefficient_mu 3.830
_exptl_absorpt_correction_T_max 0.7458
_exptl_absorpt_correction_T_min 0.6867
_exptl_absorpt_correction_type multi-scan
_exptl_absorpt_process_details 'SADABS 2016/2, Bruker, 2016'
_exptl_crystal_colour 'clear colourless'
_exptl_crystal_density_diffrn 1.746
_exptl_crystal_density_method 'Not Measured'
_exptl_crystal_description fragment
_exptl_crystal_F_000 992
_exptl_crystal_size_max 0.310
_exptl_crystal_size_mid 0.283
_exptl_crystal_size_min 0.224
_refine_diff_density_max 2.822
_refine_diff_density_min -3.869
_refine_diff_density_rms 0.167
_refine_ls_extinction_method none
_refine_ls_goodness_of_fit_ref 1.161
_refine_ls_hydrogen_treatment constr
_refine_ls_matrix_type full
_refine_ls_number_parameters 588
_refine_ls_number_reflns 6752
_refine_ls_number_restraints 228
_refine_ls_restrained_S_all 1.142
_refine_ls_R_factor_all 0.0451
_refine_ls_R_factor_gt 0.0424
_refine_ls_shift/su_max 0.001
_refine_ls_shift/su_mean 0.000
_refine_ls_structure_factor_coef Fsqd
_refine_ls_weighting_details 'W=1/[\S^2^(FO^2^)+(0.0130P)^2^+26.6160P] WHERE P=(FO^2^+2FC^2^)/3'
_refine_ls_weighting_scheme calc
_refine_ls_wR_factor_gt 0.0977
_refine_ls_wR_factor_ref 0.0987
_reflns_number_gt 6381
_reflns_number_total 6752
_reflns_threshold_expression I>2\s(I)
_cod_data_source_file d0dt02598d2.cif
_cod_data_source_block berma15_0m_sq
_cod_depositor_comments 'Adding full bibliography for 7705591--7705593.cif.'
_cod_database_code 7705593

loop_
_space_group_symop_id
_space_group_symop_operation_xyz
1 x,y,z
2 -x,-y,-z

loop_
_atom_site_aniso_label
_atom_site_aniso_U_11
_atom_site_aniso_U_22
_atom_site_aniso_U_33
_atom_site_aniso_U_23
_atom_site_aniso_U_13
_atom_site_aniso_U_12
Pt1 0.0103(1) 0.0121(1) 0.0074(1) 0.0028(1) 0.0024(1) 0.0005(1)
S1 0.0181(9) 0.0261(9) 0.0148(9) 0.0056(7) 0.0069(7) 0.0019(7)
S2 0.0228(9) 0.0172(8) 0.0137(9) 0.0039(7) 0.0035(7) -0.0010(7)
N1 0.010(3) 0.015(3) 0.010(3) 0.002(2) 0.005(2) 0.001(2)
N2 0.015(3) 0.013(3) 0.012(3) 0.003(2) 0.006(2) 0.001(2)
N3 0.014(3) 0.015(3) 0.010(3) 0.002(2) 0.003(2) 0.001(2)
N4 0.009(3) 0.016(3) 0.012(3) 0.004(2) 0.003(2) -0.003(2)
N5 0.015(3) 0.015(3) 0.008(3) 0.001(2) 0.005(2) -0.004(2)
N6 0.014(3) 0.013(3) 0.012(3) 0.003(2) 0.005(2) 0.002(2)
N7 0.015(3) 0.013(3) 0.014(3) 0.005(2) 0.006(2) 0.002(2)
F8 0.038(3) 0.029(2) 0.024(3) -0.001(3) 0.017(2) -0.004(2)
N8 0.013(3) 0.013(3) 0.010(3) 0.005(2) 0.003(2) 0.001(2)
F8A 0.038(3) 0.029(2) 0.024(3) 0.000(3) 0.017(2) -0.005(2)
F9 0.036(3) 0.029(2) 0.024(3) -0.001(3) 0.019(2) -0.004(2)
F9A 0.036(3) 0.029(2) 0.024(3) -0.001(3) 0.019(2) -0.004(2)
F10 0.036(3) 0.028(2) 0.025(3) 0.000(3) 0.019(2) -0.005(2)
F10A 0.037(3) 0.029(2) 0.024(3) 0.000(3) 0.018(2) -0.006(2)
O1 0.029(3) 0.033(3) 0.034(4) 0.008(3) 0.017(3) -0.005(2)
C1 0.009(3) 0.020(3) 0.011(4) 0.001(3) 0.002(3) -0.006(3)
O2 0.016(3) 0.040(3) 0.028(3) 0.013(3) 0.009(2) 0.004(2)
C2 0.010(3) 0.025(4) 0.012(4) 0.006(3) 0.000(3) -0.006(3)
O3 0.051(4) 0.066(4) 0.023(3) 0.027(3) 0.018(3) 0.031(3)
C3 0.018(3) 0.009(3) 0.025(4) 0.005(3) 0.012(3) 0.001(3)
C4 0.023(4) 0.018(4) 0.019(4) 0.003(3) 0.011(3) 0.005(3)
C5 0.019(4) 0.022(4) 0.011(4) 0.004(3) 0.005(3) 0.001(3)
C6 0.016(3) 0.020(3) 0.013(4) 0.004(3) 0.005(3) -0.002(3)
C7 0.011(3) 0.018(3) 0.016(4) 0.001(3) 0.006(3) -0.005(3)
C8 0.018(3) 0.024(4) 0.010(4) 0.007(3) 0.007(3) 0.004(3)
C9 0.019(3) 0.011(3) 0.014(4) 0.002(3) 0.008(3) -0.001(3)
C10 0.009(3) 0.015(3) 0.013(4) 0.004(3) 0.001(3) -0.006(2)
C11 0.015(3) 0.020(4) 0.013(4) 0.003(3) 0.005(3) -0.001(3)
C12 0.017(3) 0.023(4) 0.012(4) 0.010(3) 0.003(3) 0.000(3)
C13 0.017(4) 0.021(4) 0.018(4) 0.010(3) 0.001(3) 0.000(3)
C14 0.013(3) 0.013(3) 0.018(4) 0.002(3) 0.006(3) -0.004(3)
C15 0.012(3) 0.015(3) 0.012(4) 0.005(3) -0.001(3) -0.003(3)
C16 0.015(3) 0.020(3) 0.011(4) 0.003(3) 0.004(3) 0.000(3)
C17 0.018(3) 0.007(3) 0.015(4) 0.006(3) 0.010(3) 0.006(2)
C18 0.019(3) 0.012(3) 0.014(4) 0.005(3) 0.009(3) 0.002(3)
C19 0.012(3) 0.019(3) 0.015(4) 0.009(3) 0.004(3) -0.002(3)
C20 0.025(4) 0.017(4) 0.025(4) 0.006(3) 0.013(3) 0.001(3)
C21 0.022(4) 0.020(4) 0.013(4) 0.003(3) 0.008(3) -0.001(3)
C22 0.020(4) 0.018(3) 0.014(4) 0.003(3) 0.006(3) 0.000(3)
C23 0.019(4) 0.014(3) 0.016(4) 0.006(3) 0.007(3) -0.003(3)
C24 0.014(3) 0.021(4) 0.010(4) 0.003(3) 0.001(3) 0.000(3)
C25 0.014(3) 0.016(3) 0.012(4) 0.004(3) 0.004(3) -0.005(3)
C26 0.014(3) 0.019(3) 0.016(4) 0.011(3) 0.008(3) 0.000(3)
C27 0.019(4) 0.020(4) 0.013(4) 0.004(3) 0.007(3) -0.001(3)
C28 0.011(3) 0.029(4) 0.016(4) 0.012(3) 0.000(3) -0.001(3)
C29 0.018(4) 0.022(4) 0.023(4) 0.011(3) 0.007(3) 0.002(3)
C30 0.014(3) 0.018(3) 0.021(4) 0.012(3) 0.007(3) 0.002(3)
C31 0.013(3) 0.019(3) 0.013(4) 0.006(3) 0.007(3) 0.000(3)
C32 0.020(4) 0.013(3) 0.012(4) 0.002(3) 0.005(3) 0.004(3)
F11 0.036(3) 0.0257(18) 0.024(3) 0.001(2) 0.019(3) -0.0049(19)
F11A 0.036(3) 0.0259(17) 0.024(3) 0.000(2) 0.019(3) -0.0048(18)
F12 0.036(3) 0.0246(17) 0.024(3) 0.000(2) 0.019(3) -0.0033(18)
F12A 0.036(3) 0.0250(16) 0.024(3) 0.000(2) 0.019(3) -0.0033(17)
F13 0.036(3) 0.0266(16) 0.024(2) -0.0002(19) 0.019(3) -0.0037(18)
F13A 0.036(3) 0.0266(17) 0.023(2) -0.0004(19) 0.019(3) -0.003(2)
O4 0.029(3) 0.019(3) 0.029(3) 0.011(2) 0.010(2) -0.001(2)
O5 0.038(3) 0.016(3) 0.019(3) 0.006(2) 0.007(2) 0.002(2)
O6 0.031(3) 0.037(3) 0.019(3) 0.005(2) -0.003(2) 0.007(3)
C33 0.037(2) 0.0286(19) 0.024(3) 0.000(3) 0.018(2) -0.005(2)
C33A 0.037(2) 0.0286(19) 0.024(3) 0.000(3) 0.018(2) -0.005(2)
C34 0.036(3) 0.0255(15) 0.024(2) 0.0003(19) 0.019(3) -0.0041(17)
C34A 0.036(3) 0.0254(15) 0.024(2) 0.0003(19) 0.019(3) -0.0041(17)

loop_
_atom_site_label
_atom_site_type_symbol
_atom_site_thermal_displace_type
_atom_site_fract_x
_atom_site_fract_y
_atom_site_fract_z
_atom_site_occupancy
_atom_site_U_iso_or_equiv
_atom_site_calc_flag
_atom_site_refinement_flags
_atom_site_disorder_assembly
_atom_site_disorder_group
Pt1 Pt Uani 0.34048(2) 0.58673(2) 0.74985(2) 1.000 0.0104(1) d . . .
S1 S Uani 0.81658(17) 0.50067(17) 0.75359(12) 1.000 0.0199(5) d . . .
S2 S Uani 0.23245(17) 1.06786(16) 0.74752(12) 1.000 0.0193(5) d . . .
N1 N Uani 0.4499(5) 0.3717(5) 0.6724(4) 1.000 0.0119(17) d . . .
N2 N Uani 0.3496(5) 0.4497(5) 0.5720(4) 1.000 0.0134(17) d . . .
N3 N Uani 0.1948(5) 0.5899(5) 0.5672(4) 1.000 0.0140(17) d . . .
N4 N Uani 0.1169(5) 0.6906(5) 0.6643(4) 1.000 0.0130(17) d . . .
N5 N Uani 0.2037(5) 0.7765(5) 0.8271(4) 1.000 0.0135(17) d . . .
N6 N Uani 0.3826(5) 0.7746(5) 0.9275(4) 1.000 0.0133(17) d . . .
N7 N Uani 0.5259(5) 0.6225(5) 0.9324(4) 1.000 0.0138(17) d . . .
F8 F Uani 0.8736(11) 0.6500(12) 0.9208(8) 0.553(18) 0.0317(16) d DUP A 1
N8 N Uani 0.5268(5) 0.4476(5) 0.8353(4) 1.000 0.0121(17) d . . .
F8A F Uani 0.8784(13) 0.6057(15) 0.9249(9) 0.447(18) 0.0315(16) d DUP A 2
F9 F Uani 0.6958(12) 0.6616(14) 0.8227(8) 0.553(18) 0.0304(16) d DUP A 1
F9A F Uani 0.7175(14) 0.6698(18) 0.8475(10) 0.447(18) 0.0304(16) d DUP A 2
F10 F Uani 0.8723(12) 0.7431(10) 0.8246(9) 0.553(18) 0.0303(16) d DUP A 1
F10A F Uani 0.9082(15) 0.7330(12) 0.8558(11) 0.447(18) 0.0309(16) d DUP A 2
O1 O Uani 0.7448(5) 0.4029(5) 0.7663(4) 1.000 0.0319(19) d . . .
C1 C Uani 0.3821(6) 0.4607(6) 0.6586(5) 1.000 0.0152(19) d . . .
O2 O Uani 0.9496(5) 0.4911(5) 0.7725(4) 1.000 0.0275(17) d . . .
C2 C Uani 0.4636(6) 0.3010(7) 0.5932(5) 1.000 0.017(2) d . . .
O3 O Uani 0.7563(6) 0.5270(6) 0.6735(4) 1.000 0.042(2) d . . .
C3 C Uani 0.5227(7) 0.1990(6) 0.5727(5) 1.000 0.0165(19) d . . .
C4 C Uani 0.5146(7) 0.1521(7) 0.4856(5) 1.000 0.020(2) d . . .
C5 C Uani 0.4490(7) 0.2009(7) 0.4200(5) 1.000 0.018(2) d . . .
C6 C Uani 0.3910(7) 0.3033(6) 0.4405(5) 1.000 0.0171(19) d . . .
C7 C Uani 0.3990(6) 0.3516(6) 0.5282(5) 1.000 0.0163(19) d . . .
C8 C Uani 0.2871(7) 0.5357(7) 0.5302(5) 1.000 0.017(2) d . . .
C9 C Uani 0.2095(7) 0.6240(6) 0.6544(5) 1.000 0.0149(19) d . . .
C10 C Uani 0.0935(6) 0.6374(6) 0.5205(5) 1.000 0.0137(19) d . . .
C11 C Uani 0.0465(6) 0.6315(6) 0.4319(5) 1.000 0.017(2) d . . .
C12 C Uani -0.0548(7) 0.6915(6) 0.4081(5) 1.000 0.017(2) d . . .
C13 C Uani -0.1072(7) 0.7559(7) 0.4693(5) 1.000 0.020(2) d . . .
C14 C Uani -0.0590(6) 0.7609(6) 0.5584(5) 1.000 0.0157(19) d . . .
C15 C Uani 0.0424(6) 0.7006(6) 0.5825(5) 1.000 0.0146(19) d . . .
C16 C Uani 0.0870(6) 0.7292(6) 0.7461(5) 1.000 0.0162(19) d . . .
C17 C Uani 0.3064(6) 0.7209(6) 0.8404(5) 1.000 0.0116(19) d . . .
C18 C Uani 0.2134(7) 0.8693(6) 0.9067(5) 1.000 0.0141(19) d . . .
C19 C Uani 0.1325(6) 0.9489(6) 0.9269(5) 1.000 0.0151(19) d . . .
C20 C Uani 0.1708(7) 1.0283(7) 1.0152(5) 1.000 0.022(2) d . . .
C21 C Uani 0.2870(7) 1.0248(7) 1.0800(5) 1.000 0.019(2) d . . .
C22 C Uani 0.3680(7) 0.9457(6) 1.0596(5) 1.000 0.018(2) d . . .
C23 C Uani 0.3277(7) 0.8675(6) 0.9714(5) 1.000 0.016(2) d . . .
C24 C Uani 0.5110(6) 0.7510(6) 0.9699(5) 1.000 0.017(2) d . . .
C25 C Uani 0.4724(6) 0.5494(6) 0.8455(5) 1.000 0.0148(19) d . . .
C26 C Uani 0.6205(6) 0.5682(6) 0.9789(5) 1.000 0.0146(19) d . . .
C27 C Uani 0.7035(7) 0.6086(7) 1.0673(5) 1.000 0.018(2) d . . .
C28 C Uani 0.7885(6) 0.5312(7) 1.0907(5) 1.000 0.019(2) d . . .
C29 C Uani 0.7884(7) 0.4182(7) 1.0279(5) 1.000 0.020(2) d . . .
C30 C Uani 0.7041(6) 0.3769(6) 0.9402(5) 1.000 0.0163(19) d . . .
C31 C Uani 0.6212(6) 0.4546(6) 0.9170(5) 1.000 0.0144(19) d . . .
C32 C Uani 0.4827(7) 0.3396(6) 0.7536(5) 1.000 0.016(2) d . . .
F11 F Uani 0.4018(18) 1.0524(12) 0.6741(13) 0.45(3) 0.0287(15) d DUP B 3
F11A F Uani 0.3717(15) 1.0569(10) 0.6467(11) 0.55(3) 0.0291(15) d DUP B 4
F12 F Uani 0.324(2) 0.8805(14) 0.6793(12) 0.45(3) 0.0285(15) d DUP B 3
F12A F Uani 0.3163(16) 0.8783(12) 0.6565(10) 0.55(3) 0.0286(15) d DUP B 4
F13 F Uani 0.2134(19) 0.9528(13) 0.5780(11) 0.45(3) 0.0293(13) d DUP B 3
F13A F Uani 0.1763(16) 0.9608(11) 0.5778(9) 0.55(3) 0.0289(13) d DUP B 4
O4 O Uani 0.1202(5) 0.9849(5) 0.7351(4) 1.000 0.0254(17) d . . .
O5 O Uani 0.2081(5) 1.1806(5) 0.7294(4) 1.000 0.0254(17) d . . .
O6 O Uani 0.3419(5) 1.0853(5) 0.8273(4) 1.000 0.0333(17) d . . .
C33 C Uani 0.8157(15) 0.6442(16) 0.8357(11) 0.553(18) 0.0307(14) d DUP A 1
C33A C Uani 0.8290(17) 0.635(2) 0.8494(14) 0.447(18) 0.0307(14) d DUP A 2
C34 C Uani 0.293(2) 0.9837(19) 0.6639(14) 0.45(3) 0.0288(13) d DUP B 3
C34A C Uani 0.2794(18) 0.9850(16) 0.6540(12) 0.55(3) 0.0288(13) d DUP B 4
H3 H Uiso 0.56587 0.16391 0.61630 1.000 0.0200 c RU . .
H4 H Uiso 0.55536 0.08373 0.46910 1.000 0.0240 c RU . .
H5 H Uiso 0.44406 0.16309 0.36032 1.000 0.0220 c RU . .
H6 H Uiso 0.34825 0.33834 0.39675 1.000 0.0210 c RU . .
H8A H Uiso 0.24282 0.49066 0.46541 1.000 0.0200 c RU . .
H8B H Uiso 0.35301 0.60393 0.53774 1.000 0.0200 c RU . .
H11 H Uiso 0.08187 0.58868 0.39014 1.000 0.0200 c RU . .
H12 H Uiso -0.09030 0.68916 0.34795 1.000 0.0200 c RU . .
H13 H Uiso -0.17634 0.79658 0.45007 1.000 0.0240 c RU . .
H14 H Uiso -0.09408 0.80377 0.60031 1.000 0.0190 c RU . .
H16A H Uiso 0.03463 0.79504 0.74419 1.000 0.0200 c RU . .
H16B H Uiso 0.03650 0.65701 0.74858 1.000 0.0200 c RU . .
H19 H Uiso 0.05449 0.94947 0.88270 1.000 0.0180 c RU . .
H20 H Uiso 0.11860 1.08516 1.03204 1.000 0.0260 c RU . .
H21 H Uiso 0.31018 1.07896 1.13986 1.000 0.0230 c RU . .
H22 H Uiso 0.44646 0.94492 1.10317 1.000 0.0220 c RU . .
H24A H Uiso 0.57434 0.80773 0.96312 1.000 0.0200 c RU . .
H24B H Uiso 0.52957 0.77093 1.03455 1.000 0.0200 c RU . .
H27 H Uiso 0.70227 0.68481 1.10938 1.000 0.0210 c RU . .
H28 H Uiso 0.84788 0.55518 1.15036 1.000 0.0230 c RU . .
H29 H Uiso 0.84854 0.36827 1.04633 1.000 0.0240 c RU . .
H30 H Uiso 0.70342 0.29950 0.89850 1.000 0.0190 c RU . .
H32A H Uiso 0.40677 0.28811 0.75127 1.000 0.0190 c RU . .
H32B H Uiso 0.55015 0.28839 0.75541 1.000 0.0190 c RU . .

loop_
_atom_type_symbol
_atom_type_description
_atom_type_scat_dispersion_real
_atom_type_scat_dispersion_imag
_atom_type_scat_source
C C 0.0033 0.0016 ' International Tables Vol C Tables 4.2.6.8 and 6.1.1.4'
H H 0.0000 0.0000 ' International Tables Vol C Tables 4.2.6.8 and 6.1.1.4'
F F 0.0171 0.0103 ' International Tables Vol C Tables 4.2.6.8 and 6.1.1.4'
N N 0.0061 0.0033 ' International Tables Vol C Tables 4.2.6.8 and 6.1.1.4'
O O 0.0106 0.0060 ' International Tables Vol C Tables 4.2.6.8 and 6.1.1.4'
Pt Pt -1.7033 8.3905 ' International Tables Vol C Tables 4.2.6.8 and 6.1.1.4'
S S 0.1246 0.1234 ' International Tables Vol C Tables 4.2.6.8 and 6.1.1.4'

loop_
_geom_angle_atom_site_label_1
_geom_angle_atom_site_label_2
_geom_angle_atom_site_label_3
_geom_angle
_geom_angle_site_symmetry_1
_geom_angle_site_symmetry_2
_geom_angle_site_symmetry_3
_geom_angle_publ_flag
C1 Pt1 C9 89.8(3) . . . yes
C1 Pt1 C17 176.3(3) . . . yes
C1 Pt1 C25 90.1(3) . . . yes
C9 Pt1 C17 89.8(3) . . . yes
C9 Pt1 C25 179.8(3) . . . yes
C17 Pt1 C25 90.3(3) . . . yes
O1 S1 C33 105.8(6) . . . yes
O1 S1 C33A 101.5(8) . . . yes
O2 S1 O3 114.4(4) . . . yes
O2 S1 C33 105.8(6) . . . yes
O2 S1 C33A 101.0(7) . . . yes
O1 S1 O2 113.4(4) . . . yes
O1 S1 O3 115.5(4) . . . yes
O3 S1 C33A 109.0(8) . . . yes
O3 S1 C33 100.1(6) . . . yes
O5 S2 C34 105.1(8) . . . yes
O5 S2 C34A 101.3(7) . . . yes
O4 S2 C34 105.4(8) . . . yes
O6 S2 C34A 105.3(7) . . . yes
O6 S2 C34 99.4(8) . . . yes
O4 S2 O6 115.6(4) . . . yes
O5 S2 O6 114.2(4) . . . yes
O4 S2 O5 114.7(4) . . . yes
O4 S2 C34A 103.4(7) . . . yes
C2 N1 C32 125.0(6) . . . yes
C1 N1 C2 110.5(6) . . . yes
C1 N1 C32 123.6(6) . . . yes
C1 N2 C8 126.0(6) . . . yes
C7 N2 C8 123.2(6) . . . yes
C1 N2 C7 110.3(6) . . . yes
C8 N3 C10 123.5(6) . . . yes
C8 N3 C9 124.9(6) . . . yes
C9 N3 C10 110.4(6) . . . yes
C15 N4 C16 124.7(6) . . . yes
C9 N4 C15 110.4(6) . . . yes
C9 N4 C16 124.2(6) . . . yes
C16 N5 C18 124.5(6) . . . yes
C16 N5 C17 124.0(6) . . . yes
C17 N5 C18 110.5(6) . . . yes
C23 N6 C24 123.5(6) . . . yes
C17 N6 C23 110.2(6) . . . yes
C17 N6 C24 125.9(6) . . . yes
C24 N7 C25 125.9(6) . . . yes
C25 N7 C26 109.9(6) . . . yes
C24 N7 C26 122.9(6) . . . yes
C25 N8 C32 123.8(6) . . . yes
C25 N8 C31 110.6(6) . . . yes
C31 N8 C32 125.3(6) . . . yes
Pt1 C1 N2 126.4(5) . . . yes
Pt1 C1 N1 126.0(5) . . . yes
N1 C1 N2 107.6(6) . . . yes
C3 C2 C7 121.7(7) . . . no
N1 C2 C7 105.8(7) . . . yes
N1 C2 C3 132.5(7) . . . yes
C2 C3 C4 115.9(7) . . . no
C3 C4 C5 122.8(8) . . . no
C4 C5 C6 121.3(7) . . . no
C5 C6 C7 116.3(7) . . . no
N2 C7 C2 105.8(6) . . . yes
C2 C7 C6 121.9(7) . . . no
N2 C7 C6 132.3(7) . . . yes
N2 C8 N3 113.5(6) . . . yes
Pt1 C9 N4 126.1(5) . . . yes
Pt1 C9 N3 127.0(6) . . . yes
N3 C9 N4 106.9(6) . . . yes
N3 C10 C11 131.3(7) . . . yes
C11 C10 C15 122.4(7) . . . no
N3 C10 C15 106.4(6) . . . yes
C10 C11 C12 116.1(7) . . . no
C11 C12 C13 122.5(7) . . . no
C12 C13 C14 120.8(7) . . . no
C13 C14 C15 116.8(7) . . . no
N4 C15 C14 132.6(7) . . . yes
N4 C15 C10 106.0(6) . . . yes
C10 C15 C14 121.4(7) . . . no
N4 C16 N5 111.6(6) . . . yes
Pt1 C17 N6 126.3(5) . . . yes
Pt1 C17 N5 126.5(5) . . . yes
N5 C17 N6 107.2(6) . . . yes
C19 C18 C23 121.8(7) . . . no
N5 C18 C23 106.1(7) . . . yes
N5 C18 C19 132.0(7) . . . yes
C18 C19 C20 116.9(7) . . . no
C19 C20 C21 120.5(7) . . . no
C20 C21 C22 122.6(7) . . . no
C21 C22 C23 115.9(7) . . . no
N6 C23 C22 131.6(7) . . . yes
N6 C23 C18 106.0(6) . . . yes
C18 C23 C22 122.4(7) . . . no
N6 C24 N7 113.5(6) . . . yes
N7 C25 N8 107.7(6) . . . yes
Pt1 C25 N7 126.3(5) . . . yes
Pt1 C25 N8 126.0(5) . . . yes
N7 C26 C27 131.5(7) . . . yes
C27 C26 C31 121.8(7) . . . no
N7 C26 C31 106.7(6) . . . yes
C26 C27 C28 116.2(7) . . . no
C27 C28 C29 121.3(7) . . . no
C28 C29 C30 122.5(7) . . . no
C29 C30 C31 116.0(7) . . . no
N8 C31 C30 132.6(7) . . . yes
N8 C31 C26 105.2(6) . . . yes
C26 C31 C30 122.2(7) . . . no
N1 C32 N8 113.7(6) . . . yes
C4 C3 H3 122.00 . . . no
C2 C3 H3 122.00 . . . no
C3 C4 H4 119.00 . . . no
C5 C4 H4 119.00 . . . no
C6 C5 H5 119.00 . . . no
C4 C5 H5 119.00 . . . no
C7 C6 H6 122.00 . . . no
C5 C6 H6 122.00 . . . no
N2 C8 H8B 109.00 . . . no
N2 C8 H8A 109.00 . . . no
H8A C8 H8B 108.00 . . . no
N3 C8 H8A 109.00 . . . no
N3 C8 H8B 109.00 . . . no
C12 C11 H11 122.00 . . . no
C10 C11 H11 122.00 . . . no
C13 C12 H12 119.00 . . . no
C11 C12 H12 119.00 . . . no
C12 C13 H13 120.00 . . . no
C14 C13 H13 120.00 . . . no
C15 C14 H14 122.00 . . . no
C13 C14 H14 122.00 . . . no
N4 C16 H16B 109.00 . . . no
N5 C16 H16B 109.00 . . . no
H16A C16 H16B 108.00 . . . no
N5 C16 H16A 109.00 . . . no
N4 C16 H16A 109.00 . . . no
C18 C19 H19 122.00 . . . no
C20 C19 H19 122.00 . . . no
C19 C20 H20 120.00 . . . no
C21 C20 H20 120.00 . . . no
C20 C21 H21 119.00 . . . no
C22 C21 H21 119.00 . . . no
C21 C22 H22 122.00 . . . no
C23 C22 H22 122.00 . . . no
N6 C24 H24A 109.00 . . . no
N7 C24 H24A 109.00 . . . no
N6 C24 H24B 109.00 . . . no
N7 C24 H24B 109.00 . . . no
H24A C24 H24B 108.00 . . . no
C28 C27 H27 122.00 . . . no
C26 C27 H27 122.00 . . . no
C27 C28 H28 119.00 . . . no
C29 C28 H28 119.00 . . . no
C30 C29 H29 119.00 . . . no
C28 C29 H29 119.00 . . . no
C31 C30 H30 122.00 . . . no
C29 C30 H30 122.00 . . . no
H32A C32 H32B 108.00 . . . no
N1 C32 H32A 109.00 . . . no
N1 C32 H32B 109.00 . . . no
N8 C32 H32A 109.00 . . . no
N8 C32 H32B 109.00 . . . no
S1 C33 F8 114.2(13) . . . yes
S1 C33 F10 110.4(12) . . . yes
F8 C33 F9 108.9(14) . . . yes
S1 C33 F9 110.0(12) . . . yes
F9 C33 F10 104.7(16) . . . yes
F8 C33 F10 108.2(15) . . . yes
S1 C33A F9A 114.2(15) . . . yes
S1 C33A F10A 110.3(15) . . . yes
F8A C33A F10A 108.1(17) . . . yes
F9A C33A F10A 108(2) . . . yes
F8A C33A F9A 107.2(17) . . . yes
S1 C33A F8A 108.5(16) . . . yes
S2 C34 F12 108.6(16) . . . yes
S2 C34 F13 115.9(17) . . . yes
F11 C34 F12 106(2) . . . yes
F11 C34 F13 108.0(19) . . . yes
F12 C34 F13 108.7(19) . . . yes
S2 C34 F11 109.1(16) . . . yes
F12A C34A F13A 108.2(16) . . . yes
S2 C34A F11A 111.8(13) . . . yes
S2 C34A F12A 115.0(14) . . . yes
S2 C34A F13A 107.0(14) . . . yes
F11A C34A F12A 108.4(18) . . . yes
F11A C34A F13A 106.0(16) . . . yes

loop_
_geom_bond_atom_site_label_1
_geom_bond_atom_site_label_2
_geom_bond_distance
_geom_bond_site_symmetry_1
_geom_bond_site_symmetry_2
_geom_bond_publ_flag
Pt1 C1 1.978(7) . . yes
Pt1 C9 1.970(8) . . yes
Pt1 C17 1.976(7) . . yes
Pt1 C25 1.978(7) . . yes
S1 O2 1.449(6) . . yes
S1 O3 1.428(7) . . yes
S1 O1 1.445(6) . . yes
S1 C33A 1.83(2) . . yes
S1 C33 1.807(18) . . yes
S2 C34A 1.843(19) . . yes
S2 O6 1.445(6) . . yes
S2 C34 1.82(2) . . yes
S2 O4 1.448(6) . . yes
S2 O5 1.433(6) . . yes
N1 C2 1.404(10) . . yes
N1 C32 1.458(10) . . yes
N1 C1 1.343(10) . . yes
N2 C7 1.406(10) . . yes
N2 C1 1.346(10) . . yes
N2 C8 1.462(10) . . yes
N3 C9 1.353(10) . . yes
N3 C10 1.403(10) . . yes
N3 C8 1.465(10) . . yes
N4 C16 1.475(10) . . yes
N4 C9 1.360(10) . . yes
N4 C15 1.401(10) . . yes
N5 C17 1.346(10) . . yes
N5 C16 1.474(10) . . yes
N5 C18 1.406(10) . . yes
N6 C24 1.474(10) . . yes
N6 C23 1.408(10) . . yes
N6 C17 1.354(10) . . yes
N7 C26 1.403(10) . . yes
N7 C25 1.353(10) . . yes
N7 C24 1.461(10) . . yes
N8 C32 1.457(10) . . yes
N8 C31 1.413(10) . . yes
F8 C33 1.35(2) . . yes
N8 C25 1.344(10) . . yes
F8A C33A 1.36(3) . . yes
F9 C33 1.34(2) . . yes
F9A C33A 1.34(3) . . yes
F10 C33 1.35(2) . . yes
F10A C33A 1.34(3) . . yes
C2 C7 1.405(11) . . no
C2 C3 1.393(11) . . no
C3 C4 1.374(11) . . no
C4 C5 1.402(11) . . no
C5 C6 1.389(11) . . no
C6 C7 1.385(11) . . no
C10 C11 1.389(11) . . no
C10 C15 1.397(10) . . no
C11 C12 1.381(11) . . no
C12 C13 1.402(11) . . no
C13 C14 1.400(11) . . no
C14 C15 1.385(10) . . no
C18 C19 1.383(11) . . no
C18 C23 1.395(11) . . no
C19 C20 1.395(11) . . no
C20 C21 1.416(11) . . no
C21 C22 1.381(12) . . no
C22 C23 1.388(11) . . no
C26 C27 1.387(11) . . no
C26 C31 1.405(10) . . no
C27 C28 1.390(12) . . no
C28 C29 1.405(11) . . no
C29 C30 1.383(11) . . no
C30 C31 1.377(10) . . no
C3 H3 0.9500 . . no
C4 H4 0.9500 . . no
C5 H5 0.9500 . . no
C6 H6 0.9500 . . no
C8 H8A 0.9900 . . no
C8 H8B 0.9900 . . no
C11 H11 0.9500 . . no
F11 C34 1.35(3) . . yes
F11A C34A 1.35(3) . . yes
C12 H12 0.9500 . . no
F12 C34 1.33(3) . . yes
F12A C34A 1.32(2) . . yes
F13 C34 1.35(3) . . yes
C13 H13 0.9500 . . no
F13A C34A 1.36(2) . . yes
C14 H14 0.9500 . . no
C16 H16A 0.9900 . . no
C16 H16B 0.9900 . . no
C19 H19 0.9500 . . no
C20 H20 0.9500 . . no
C21 H21 0.9500 . . no
C22 H22 0.9500 . . no
C24 H24A 0.9900 . . no
C24 H24B 0.9900 . . no
C27 H27 0.9500 . . no
C28 H28 0.9500 . . no
C29 H29 0.9500 . . no
C30 H30 0.9500 . . no
C32 H32A 0.9900 . . no
C32 H32B 0.9900 . . no

loop_
_geom_hbond_atom_site_label_D
_geom_hbond_atom_site_label_H
_geom_hbond_atom_site_label_A
_geom_hbond_distance_DH
_geom_hbond_distance_HA
_geom_hbond_distance_DA
_geom_hbond_angle_DHA
_geom_hbond_site_symmetry_A
_geom_hbond_publ_flag
C4 H4 F11A 0.9500 2.5400 3.386(18) 148.00 2_666 yes
C6 H6 O3 0.9500 2.3600 3.280(10) 163.00 2_666 yes
C8 H8A O3 0.9900 2.2900 3.150(10) 144.00 2_666 yes
C11 H11 O2 0.9500 2.5100 3.328(10) 144.00 2_666 yes
C12 H12 O5 0.9500 2.4400 3.196(10) 136.00 2_576 yes
C16 H16A O4 0.9900 2.3800 2.988(10) 119.00 . yes
C16 H16B O2 0.9900 2.2800 3.258(10) 171.00 1_455 yes
C20 H20 F10A 0.9500 2.4700 3.323(18) 149.00 2_677 yes
C22 H22 O6 0.9500 2.3900 3.308(10) 162.00 2_677 yes
C24 H24B O6 0.9900 2.3300 3.159(10) 141.00 2_677 yes
C27 H27 O5 0.9500 2.5000 3.325(10) 145.00 2_677 yes
C28 H28 O2 0.9500 2.4100 3.177(10) 137.00 2_767 yes
C32 H32A O5 0.9900 2.3500 3.327(10) 171.00 1_545 yes
C32 H32B O1 0.9900 2.4100 2.924(10) 112.00 . yes

loop_
_geom_torsion_atom_site_label_1
_geom_torsion_atom_site_label_2
_geom_torsion_atom_site_label_3
_geom_torsion_atom_site_label_4
_geom_torsion
_geom_torsion_site_symmetry_1
_geom_torsion_site_symmetry_2
_geom_torsion_site_symmetry_3
_geom_torsion_site_symmetry_4
_geom_torsion_publ_flag
C9 Pt1 C1 N1 -164.8(7) . . . . no
C9 Pt1 C1 N2 16.4(7) . . . . no
C25 Pt1 C1 N1 15.4(7) . . . . no
C25 Pt1 C1 N2 -163.4(7) . . . . no
C1 Pt1 C9 N3 -14.2(7) . . . . no
C1 Pt1 C9 N4 166.6(7) . . . . no
C17 Pt1 C9 N3 162.1(7) . . . . no
C17 Pt1 C9 N4 -17.1(7) . . . . no
C9 Pt1 C17 N5 16.1(7) . . . . no
C9 Pt1 C17 N6 -163.5(7) . . . . no
C25 Pt1 C17 N5 -164.1(7) . . . . no
C25 Pt1 C17 N6 16.3(7) . . . . no
C1 Pt1 C25 N7 161.9(7) . . . . no
C1 Pt1 C25 N8 -16.8(7) . . . . no
C17 Pt1 C25 N7 -14.5(7) . . . . no
C17 Pt1 C25 N8 166.9(7) . . . . no
O2 S1 C33 F8 -57.9(14) . . . . no
O2 S1 C33 F9 179.4(11) . . . . no
O2 S1 C33 F10 64.2(13) . . . . no
O3 S1 C33 F8 -177.0(12) . . . . no
O3 S1 C33 F9 60.3(13) . . . . no
O3 S1 C33 F10 -54.9(13) . . . . no
O1 S1 C33 F9 -60.1(13) . . . . no
O1 S1 C33 F10 -175.2(11) . . . . no
O1 S1 C33 F8 62.7(14) . . . . no
O4 S2 C34A F11A 170.7(13) . . . . no
O4 S2 C34A F12A -65.1(16) . . . . no
O5 S2 C34A F13A -64.1(13) . . . . no
O6 S2 C34A F11A -67.6(14) . . . . no
O6 S2 C34A F12A 56.6(16) . . . . no
O6 S2 C34A F13A 176.7(11) . . . . no
O4 S2 C34A F13A 55.0(13) . . . . no
O5 S2 C34A F11A 51.6(15) . . . . no
O5 S2 C34A F12A 175.8(14) . . . . no
C2 N1 C1 Pt1 -178.4(5) . . . . no
C2 N1 C1 N2 0.6(8) . . . . no
C32 N1 C1 Pt1 12.2(10) . . . . no
C32 N1 C1 N2 -168.8(6) . . . . no
C1 N1 C2 C3 -178.8(8) . . . . no
C1 N1 C2 C7 -0.2(8) . . . . no
C32 N1 C2 C3 -9.6(13) . . . . no
C32 N1 C2 C7 169.0(7) . . . . no
C1 N1 C32 N8 -44.1(10) . . . . no
C2 N1 C32 N8 148.1(7) . . . . no
C7 N2 C1 Pt1 178.3(5) . . . . no
C7 N2 C1 N1 -0.8(8) . . . . no
C1 N2 C7 C6 179.3(8) . . . . no
C8 N2 C7 C2 173.2(7) . . . . no
C8 N2 C7 C6 -8.2(13) . . . . no
C1 N2 C8 N3 -35.2(10) . . . . no
C7 N2 C8 N3 153.4(6) . . . . no
C8 N2 C1 Pt1 5.9(11) . . . . no
C8 N2 C1 N1 -173.1(7) . . . . no
C1 N2 C7 C2 0.6(8) . . . . no
C9 N3 C8 N2 37.5(10) . . . . no
C10 N3 C8 N2 -156.7(6) . . . . no
C8 N3 C9 Pt1 -10.6(11) . . . . no
C8 N3 C10 C11 9.4(12) . . . . no
C8 N3 C10 C15 -169.3(7) . . . . no
C9 N3 C10 C11 177.0(8) . . . . no
C9 N3 C10 C15 -1.7(8) . . . . no
C8 N3 C9 N4 168.8(7) . . . . no
C10 N3 C9 Pt1 -178.0(5) . . . . no
C10 N3 C9 N4 1.4(8) . . . . no
C16 N4 C9 Pt1 -10.2(10) . . . . no
C16 N4 C9 N3 170.5(6) . . . . no
C9 N4 C15 C10 -0.4(8) . . . . no
C9 N4 C15 C14 -177.8(8) . . . . no
C16 N4 C15 C10 -171.4(6) . . . . no
C16 N4 C15 C14 11.2(12) . . . . no
C9 N4 C16 N5 43.2(9) . . . . no
C15 N4 C16 N5 -147.0(7) . . . . no
C15 N4 C9 N3 -0.6(8) . . . . no
C15 N4 C9 Pt1 178.8(5) . . . . no
C18 N5 C16 N4 148.7(7) . . . . no
C17 N5 C16 N4 -44.5(9) . . . . no
C18 N5 C17 Pt1 -179.0(5) . . . . no
C16 N5 C17 Pt1 12.6(10) . . . . no
C16 N5 C17 N6 -167.8(6) . . . . no
C17 N5 C18 C19 -178.7(8) . . . . no
C17 N5 C18 C23 -0.9(8) . . . . no
C16 N5 C18 C23 167.5(7) . . . . no
C18 N5 C17 N6 0.7(8) . . . . no
C16 N5 C18 C19 -10.4(13) . . . . no
C23 N6 C17 Pt1 179.5(5) . . . . no
C23 N6 C17 N5 -0.2(8) . . . . no
C24 N6 C17 Pt1 5.7(10) . . . . no
C24 N6 C17 N5 -174.0(6) . . . . no
C24 N6 C23 C22 -7.1(13) . . . . no
C17 N6 C24 N7 -34.2(10) . . . . no
C23 N6 C24 N7 152.8(6) . . . . no
C24 N6 C23 C18 173.6(6) . . . . no
C17 N6 C23 C18 -0.4(8) . . . . no
C17 N6 C23 C22 178.9(8) . . . . no
C25 N7 C24 N6 36.4(10) . . . . no
C24 N7 C25 Pt1 -9.9(10) . . . . no
C24 N7 C25 N8 169.0(6) . . . . no
C26 N7 C25 Pt1 -176.8(5) . . . . no
C26 N7 C25 N8 2.0(8) . . . . no
C24 N7 C26 C27 10.4(12) . . . . no
C24 N7 C26 C31 -169.2(6) . . . . no
C25 N7 C26 C27 177.8(8) . . . . no
C25 N7 C26 C31 -1.7(8) . . . . no
C26 N7 C24 N6 -158.2(6) . . . . no
C31 N8 C25 N7 -1.5(8) . . . . no
C32 N8 C25 Pt1 -9.5(10) . . . . no
C31 N8 C25 Pt1 177.3(5) . . . . no
C25 N8 C31 C26 0.5(8) . . . . no
C25 N8 C31 C30 -178.1(8) . . . . no
C32 N8 C25 N7 171.7(6) . . . . no
C31 N8 C32 N1 -145.2(7) . . . . no
C25 N8 C32 N1 42.6(10) . . . . no
C32 N8 C31 C30 8.8(13) . . . . no
C32 N8 C31 C26 -172.7(7) . . . . no
N1 C2 C7 N2 -0.2(8) . . . . no
C7 C2 C3 C4 0.5(12) . . . . no
C3 C2 C7 C6 -0.3(12) . . . . no
N1 C2 C7 C6 -179.1(7) . . . . no
C3 C2 C7 N2 178.6(7) . . . . no
N1 C2 C3 C4 178.9(8) . . . . no
C2 C3 C4 C5 -1.3(12) . . . . no
C3 C4 C5 C6 2.0(13) . . . . no
C4 C5 C6 C7 -1.6(12) . . . . no
C5 C6 C7 N2 -177.7(8) . . . . no
C5 C6 C7 C2 0.8(11) . . . . no
N3 C10 C11 C12 -178.8(7) . . . . no
C15 C10 C11 C12 -0.3(11) . . . . no
C11 C10 C15 N4 -177.6(7) . . . . no
C11 C10 C15 C14 0.2(12) . . . . no
N3 C10 C15 N4 1.2(8) . . . . no
N3 C10 C15 C14 179.0(7) . . . . no
C10 C11 C12 C13 0.6(11) . . . . no
C11 C12 C13 C14 -0.7(12) . . . . no
C12 C13 C14 C15 0.5(11) . . . . no
C13 C14 C15 N4 176.8(8) . . . . no
C13 C14 C15 C10 -0.3(11) . . . . no
C23 C18 C19 C20 0.4(11) . . . . no
N5 C18 C23 N6 0.7(8) . . . . no
C19 C18 C23 N6 178.9(7) . . . . no
C19 C18 C23 C22 -0.5(12) . . . . no
N5 C18 C23 C22 -178.7(7) . . . . no
N5 C18 C19 C20 178.0(8) . . . . no
C18 C19 C20 C21 -0.6(11) . . . . no
C19 C20 C21 C22 1.0(13) . . . . no
C20 C21 C22 C23 -1.1(12) . . . . no
C21 C22 C23 N6 -178.4(8) . . . . no
C21 C22 C23 C18 0.8(11) . . . . no
N7 C26 C27 C28 -178.5(8) . . . . no
C31 C26 C27 C28 0.9(11) . . . . no
N7 C26 C31 N8 0.8(8) . . . . no
N7 C26 C31 C30 179.5(7) . . . . no
C27 C26 C31 N8 -178.8(7) . . . . no
C27 C26 C31 C30 -0.1(12) . . . . no
C26 C27 C28 C29 -0.6(12) . . . . no
C27 C28 C29 C30 -0.6(13) . . . . no
C28 C29 C30 C31 1.4(12) . . . . no
C29 C30 C31 N8 177.3(8) . . . . no
C29 C30 C31 C26 -1.0(11) . . . . no
